data_7114712
loop_
_publ_author_name
'Nishide, Kiyoharu'
'Hagimoto, Yuri'
'Hasegawa, Hiroaki'
'Shiro, Motoo'
'Node, Manabu'

_publ_section_title
;
 A novel intramolecular through-space interaction between F and CN: a
 strategy for the conformational control of an acyclic systemElectronic
 supplementary information (ESI) available: experimental procedure for the
 syntheses of syn- and anti-1 and 2, spectroscopic data for all compounds,
 a procedure for the stereoselective protonation of 2, full
 crystallographic data of syn- and anti-1 and anti-2. See
 http://www.rsc.org/suppdata/cc/b1/b107213g/
;
_journal_issue 22
_journal_name_full 'Chemical Communications'
_journal_page_first 2394
_journal_paper_doi 10.1039/b107213g
_journal_year 2001
_chemical_formula_moiety 'C16 H22 F N O '
_chemical_formula_sum 'C16 H22 F N O'
_chemical_formula_weight 263.35
_space_group_IT_number 19
_symmetry_cell_setting orthorhombic
_symmetry_Int_Tables_number 19
_symmetry_space_group_name_Hall 'P 2ac 2ab'
_symmetry_space_group_name_H-M 'P 21 21 21'
_audit_creation_date 'Wed Oct 10 15:25:39 2001'
_audit_creation_method 'by teXsan'
_cell_angle_alpha 90
_cell_angle_beta 90
_cell_angle_gamma 90
_cell_formula_units_Z 4
_cell_length_a 7.509(1)
_cell_length_b 35.774(4)
_cell_length_c 5.596(1)
_cell_measurement_reflns_used 772
_cell_measurement_temperature 143.2
_cell_measurement_theta_max 20.0
_cell_measurement_theta_min 2.5
_cell_volume 1503.2(4)
_computing_cell_refinement PROCESS
_computing_data_collection PROCESS
_computing_data_reduction 'teXsan Ver. 1.11'
_computing_publication_material 'teXsan Ver. 1.11'
_computing_structure_refinement 'teXsan Ver. 1.10'
_computing_structure_solution SIR92
_diffrn_detector_area_resol_mean 10.00
_diffrn_measured_fraction_theta_full 0.8701
_diffrn_measured_fraction_theta_max 0.8701
_diffrn_measurement_device_type 'Rigaku RAXIS-IV Imaging Plate'
_diffrn_measurement_method \w
_diffrn_radiation_type 'Mo K\a'
_diffrn_radiation_wavelength 0.7107
_diffrn_reflns_limit_h_max 8
_diffrn_reflns_limit_h_min 0
_diffrn_reflns_limit_k_max 42
_diffrn_reflns_limit_k_min -42
_diffrn_reflns_limit_l_max 0
_diffrn_reflns_limit_l_min -5
_diffrn_reflns_number 1400
_diffrn_reflns_theta_full 25.15
_diffrn_reflns_theta_max 25.15
_exptl_absorpt_coefficient_mu 0.080
_exptl_absorpt_correction_type none
_exptl_crystal_colour colorless
_exptl_crystal_density_diffrn 1.163
_exptl_crystal_density_method 'not measured'
_exptl_crystal_description prismatic
_exptl_crystal_size_max 0.300
_exptl_crystal_size_mid 0.100
_exptl_crystal_size_min 0.080
_refine_diff_density_max 0.18
_refine_diff_density_min -0.14
_refine_ls_extinction_coef 0.056(9)
_refine_ls_extinction_method 'Zachariasen(1967) type 2 Gaussian isotropic'
_refine_ls_goodness_of_fit_ref 1.124
_refine_ls_hydrogen_treatment noref
_refine_ls_number_parameters 173
_refine_ls_number_reflns 1262
_refine_ls_R_factor_gt 0.0427
_refine_ls_shift/su_max 0.0001
_refine_ls_structure_factor_coef F
_refine_ls_weighting_details 'w = 1/[\s^2^(Fo) + 0.00156|Fo|^2^]'
_refine_ls_weighting_scheme calc
_refine_ls_wR_factor_ref 0.0565
_reflns_number_gt 1262
_reflns_number_total 1400
_reflns_threshold_expression F^2^>2.0\s(F^2^)
_cod_data_source_file b107213g.txt
_cod_data_source_block (2S,_4S)-4-Fluoro-2-(4-hydroxyphenyl)decanenitrile_(syn-1)
_cod_depositor_comments
;
The following automatic conversions were performed:
data name '_geom_hbond_site_distance_dh' replaced with
'_geom_hbond_distance_DH' as specified in the replacement file
'/home/antanas/src/cod-tools/trunk/data/replacement-values/replacement_tags.lst'.

data
name '_geom_hbond_site_distance_ha' replaced with
'_geom_hbond_distance_HA' as specified in the replacement file
'/home/antanas/src/cod-tools/trunk/data/replacement-values/replacement_tags.lst'.

data
name '_geom_hbond_site_distance_da' replaced with
'_geom_hbond_distance_DA' as specified in the replacement file
'/home/antanas/src/cod-tools/trunk/data/replacement-values/replacement_tags.lst'.

Automatic conversion script
Id: cif_correct_tags 5005 2017-03-03 11:38:54Z antanas 
;
_cod_original_cell_volume 1503.3(4)
_cod_original_sg_symbol_H-M 'P 21 21 21   '
_cod_original_formula_sum 'C16 H22 F N O '
_cod_database_code 7114712

loop_
_symmetry_equiv_pos_as_xyz
x,y,z
1/2-x,-y,1/2+z
1/2+x,1/2-y,-z
-x,1/2+y,1/2-z

loop_
_atom_site_label
_atom_site_type_symbol
_atom_site_fract_x
_atom_site_fract_y
_atom_site_fract_z
_atom_site_U_iso_or_equiv
_atom_site_adp_type
_atom_site_occupancy
_atom_site_calc_flag
F(1) F 0.3965(2) 0.12711(5) 0.7137(3) 0.0385(5) Uani 1.00 d
O(1) O 0.4202(3) -0.05599(5) 0.2395(4) 0.0397(6) Uani 1.00 d
N(1) N 0.9043(4) 0.10263(7) 0.0888(6) 0.0475(8) Uani 1.00 d
C(1) C 0.6228(4) 0.09568(7) 0.3630(6) 0.0317(7) Uani 1.00 d
C(2) C 0.4842(4) 0.12617(7) 0.3068(5) 0.0338(8) Uani 1.00 d
C(3) C 0.3277(4) 0.12516(8) 0.4772(5) 0.0311(8) Uani 1.00 d
C(4) C 0.1995(4) 0.15747(8) 0.4426(6) 0.0342(8) Uani 1.00 d
C(5) C 0.0468(4) 0.15764(8) 0.6203(6) 0.0336(8) Uani 1.00 d
C(6) C -0.0863(4) 0.18894(8) 0.5790(6) 0.0368(8) Uani 1.00 d
C(7) C -0.2347(4) 0.19057(8) 0.7621(6) 0.0360(8) Uani 1.00 d
C(8) C -0.3704(4) 0.22149(8) 0.7173(6) 0.0410(8) Uani 1.00 d
C(9) C -0.5165(5) 0.22351(9) 0.9017(7) 0.051(1) Uani 1.00 d
C(10) C 0.7813(4) 0.10062(7) 0.2120(6) 0.0358(8) Uani 1.00 d
C(11) C 0.5578(3) 0.05558(7) 0.3351(5) 0.0277(7) Uani 1.00 d
C(12) C 0.5999(4) 0.02948(7) 0.5099(5) 0.0284(7) Uani 1.00 d
C(13) C 0.5548(4) -0.00786(7) 0.4841(5) 0.0314(8) Uani 1.00 d
C(14) C 0.4676(4) -0.01963(7) 0.2806(5) 0.0296(7) Uani 1.00 d
C(15) C 0.4232(4) 0.00620(8) 0.1039(6) 0.0316(8) Uani 1.00 d
C(16) C 0.4682(4) 0.04348(7) 0.1336(5) 0.0305(8) Uani 1.00 d
H(1) H 0.6588 0.0989 0.5245 0.0380 Uiso 1.00 calc
H(1O) H 0.4732 -0.0691 0.3261 0.0429 Uiso 1.00 calc
H(2a) H 0.5400 0.1499 0.3182 0.0406 Uiso 1.00 calc
H(2b) H 0.4415 0.1226 0.1487 0.0406 Uiso 1.00 calc
H(3) H 0.2654 0.1023 0.4574 0.0373 Uiso 1.00 calc
H(4a) H 0.2639 0.1802 0.4592 0.0410 Uiso 1.00 calc
H(4b) H 0.1513 0.1560 0.2859 0.0410 Uiso 1.00 calc
H(5a) H -0.0143 0.1344 0.6087 0.0404 Uiso 1.00 calc
H(5b) H 0.0948 0.1603 0.7765 0.0404 Uiso 1.00 calc
H(6a) H -0.0239 0.2120 0.5827 0.0442 Uiso 1.00 calc
H(6b) H -0.1382 0.1856 0.4257 0.0442 Uiso 1.00 calc
H(7a) H -0.2955 0.1673 0.7607 0.0432 Uiso 1.00 calc
H(7b) H -0.1829 0.1945 0.9149 0.0432 Uiso 1.00 calc
H(8a) H -0.3093 0.2447 0.7161 0.0492 Uiso 1.00 calc
H(8b) H -0.4235 0.2173 0.5655 0.0492 Uiso 1.00 calc
H(9a) H -0.4673 0.2306 1.0514 0.0615 Uiso 1.00 calc
H(9b) H -0.6025 0.2415 0.8537 0.0615 Uiso 1.00 calc
H(9c) H -0.5718 0.1997 0.9162 0.0615 Uiso 1.00 calc
H(12) H 0.6609 0.0374 0.6498 0.0340 Uiso 1.00 calc
H(13) H 0.5838 -0.0253 0.6061 0.0377 Uiso 1.00 calc
H(15) H 0.3625 -0.0017 -0.0362 0.0379 Uiso 1.00 calc
H(16) H 0.4368 0.0610 0.0133 0.0366 Uiso 1.00 calc

loop_
_atom_site_aniso_label
_atom_site_aniso_U_11
_atom_site_aniso_U_22
_atom_site_aniso_U_33
_atom_site_aniso_U_12
_atom_site_aniso_U_13
_atom_site_aniso_U_23
F(1) 0.0374(9) 0.0473(10) 0.0307(9) 0.0077(8) -0.0011(8) 0.0011(7)
O(1) 0.045(1) 0.0286(10) 0.045(1) -0.0028(9) -0.009(1) -0.0018(9)
N(1) 0.048(2) 0.037(1) 0.058(2) -0.005(1) 0.016(2) 0.000(1)
C(1) 0.035(1) 0.028(1) 0.032(2) -0.002(1) 0.004(1) 0.001(1)
C(2) 0.039(2) 0.027(1) 0.035(2) 0.002(1) 0.004(1) 0.001(1)
C(3) 0.035(2) 0.032(1) 0.026(2) 0.001(1) -0.001(1) 0.000(1)
C(4) 0.036(2) 0.032(1) 0.034(2) 0.001(1) 0.002(1) 0.002(1)
C(5) 0.034(2) 0.034(1) 0.033(2) 0.001(1) 0.001(1) 0.002(1)
C(6) 0.036(2) 0.033(1) 0.042(2) 0.001(1) 0.001(1) 0.002(1)
C(7) 0.033(1) 0.034(1) 0.042(2) 0.001(1) 0.001(1) -0.001(1)
C(8) 0.039(2) 0.034(1) 0.050(2) 0.006(1) 0.001(2) -0.001(1)
C(9) 0.047(2) 0.048(2) 0.058(2) 0.013(2) 0.010(2) -0.003(2)
C(10) 0.037(2) 0.027(1) 0.043(2) -0.003(1) 0.005(2) -0.001(1)
C(11) 0.023(1) 0.028(1) 0.032(2) 0.003(1) 0.004(1) 0.000(1)
C(12) 0.027(1) 0.030(1) 0.028(2) 0.002(1) -0.001(1) -0.001(1)
C(13) 0.031(1) 0.029(1) 0.034(2) 0.005(1) -0.003(1) 0.001(1)
C(14) 0.027(1) 0.029(1) 0.032(2) -0.001(1) 0.005(1) -0.004(1)
C(15) 0.028(2) 0.039(1) 0.028(2) 0.002(1) -0.002(1) -0.002(1)
C(16) 0.031(2) 0.035(1) 0.026(2) 0.004(1) 0.001(1) 0.003(1)

loop_
_atom_type_symbol
_atom_type_description
_atom_type_scat_dispersion_real
_atom_type_scat_dispersion_imag
_atom_type_scat_source
C C 0.003 0.002
;International Tables for Crystallography
(1992, Vol. C, Tables 4.2.6.8 and 6.1.1.1)
;
H H 0.000 0.000
;International Tables for Crystallography
(1992, Vol. C, Table 6.1.1.2)
;
N N 0.006 0.003
;International Tables for Crystallography
(1992, Vol. C, Tables 4.2.6.8 and 6.1.1.1)
;
O O 0.011 0.006
;International Tables for Crystallography
(1992, Vol. C, Tables 4.2.6.8 and 6.1.1.1)
;
F F 0.017 0.010
;International Tables for Crystallography
(1992, Vol. C, Tables 4.2.6.8 and 6.1.1.1)
;

loop_
_geom_angle_atom_site_label_1
_geom_angle_atom_site_label_2
_geom_angle_atom_site_label_3
_geom_angle
_geom_angle_publ_flag
C(2) C(1) C(10) 110.2(2) yes
C(2) C(1) C(11) 115.4(2) yes
C(10) C(1) C(11) 108.3(2) yes
C(1) C(2) C(3) 112.3(2) yes
F(1) C(3) C(2) 107.6(2) yes
F(1) C(3) C(4) 108.2(2) yes
C(2) C(3) C(4) 113.2(2) yes
C(3) C(4) C(5) 113.5(2) yes
C(4) C(5) C(6) 113.6(2) yes
C(5) C(6) C(7) 114.2(2) yes
C(6) C(7) C(8) 114.1(2) yes
C(7) C(8) C(9) 114.1(3) yes
N(1) C(10) C(1) 176.4(3) yes
C(1) C(11) C(12) 119.2(2) yes
C(1) C(11) C(16) 122.3(2) yes
C(12) C(11) C(16) 118.3(2) yes
C(11) C(12) C(13) 121.3(3) yes
C(12) C(13) C(14) 119.8(2) yes
O(1) C(14) C(13) 123.5(2) yes
O(1) C(14) C(15) 116.7(3) yes
C(13) C(14) C(15) 119.8(2) yes
C(14) C(15) C(16) 119.6(3) yes
C(11) C(16) C(15) 121.2(2) yes

loop_
_geom_bond_atom_site_label_1
_geom_bond_atom_site_label_2
_geom_bond_distance
_geom_bond_publ_flag
F(1) C(3) 1.423(3) yes
O(1) C(14) 1.368(3) yes
N(1) C(10) 1.155(4) yes
C(1) C(2) 1.540(4) yes
C(1) C(10) 1.470(4) yes
C(1) C(11) 1.523(4) yes
C(2) C(3) 1.514(4) yes
C(3) C(4) 1.516(4) yes
C(4) C(5) 1.518(4) yes
C(5) C(6) 1.518(4) yes
C(6) C(7) 1.515(4) yes
C(7) C(8) 1.524(4) yes
C(8) C(9) 1.508(5) yes
C(11) C(12) 1.389(4) yes
C(11) C(16) 1.383(4) yes
C(12) C(13) 1.386(4) yes
C(13) C(14) 1.379(4) yes
C(14) C(15) 1.394(4) yes
C(15) C(16) 1.385(4) yes

loop_
_geom_contact_atom_site_label_1
_geom_contact_atom_site_label_2
_geom_contact_distance
_geom_contact_site_symmetry_2
F(1) C(2) 3.384(4) 1_556
F(1) O(1) 3.486(3) 2_555
F(1) C(7) 3.591(3) 1_655
O(1) N(1) 2.888(3) 2_655
O(1) C(3) 3.427(4) 2_554
N(1) C(5) 3.448(4) 1_654
N(1) C(13) 3.454(4) 2_654
N(1) C(4) 3.561(4) 1_655
N(1) C(14) 3.566(4) 2_654
C(14) C(15) 3.481(4) 2_555

loop_
_geom_hbond_atom_site_label_D
_geom_hbond_atom_site_label_H
_geom_hbond_atom_site_label_A
_geom_hbond_site_symmetry_A
_geom_hbond_distance_DH
_geom_hbond_distance_HA
_geom_hbond_distance_DA
_geom_hbond_angle_DHA
_geom_hbond_publ_flag
O(1) H(1O) N(1) 2_655 0.782 2.110 2.888(3) 173.732 no

loop_
_geom_torsion_atom_site_label_1
_geom_torsion_atom_site_label_2
_geom_torsion_atom_site_label_3
_geom_torsion_atom_site_label_4
_geom_torsion
_geom_torsion_publ_flag
F(1) C(3) C(1) C(10) -118.6(4) yes
F(1) C(3) C(2) C(1) 54.2(3) yes
F(1) C(3) C(4) C(5) -58.1(3) yes
O(1) C(14) C(13) C(12) 179.1(3) yes
O(1) C(14) C(15) C(16) -179.7(3) yes
N(1) C(10) C(1) C(2) -121(5) yes
N(1) C(10) C(1) C(11) 5(5) yes
C(1) C(2) C(3) C(4) 173.7(2) yes
C(1) C(11) C(12) C(13) -175.3(2) yes
C(1) C(11) C(16) C(15) 174.7(3) yes
C(2) C(1) C(11) C(12) -135.7(3) yes
C(2) C(1) C(11) C(16) 48.8(4) yes
C(2) C(3) C(4) C(5) -177.3(2) yes
C(3) C(2) C(1) C(10) -173.2(2) yes
C(3) C(2) C(1) C(11) 63.8(3) yes
C(3) C(4) C(5) C(6) -177.4(2) yes
C(4) C(5) C(6) C(7) -177.2(2) yes
C(5) C(6) C(7) C(8) -178.8(2) yes
C(6) C(7) C(8) C(9) -179.1(2) yes
C(10) C(1) C(11) C(12) 100.3(3) yes
C(10) C(1) C(11) C(16) -75.2(3) yes
C(11) C(12) C(13) C(14) 0.5(4) yes
C(11) C(16) C(15) C(14) 0.5(4) yes
C(12) C(11) C(16) C(15) -0.9(4) yes
C(12) C(13) C(14) C(15) -0.9(4) yes
C(13) C(12) C(11) C(16) 0.3(4) yes
C(13) C(14) C(15) C(16) 0.4(4) yes
C(13) C(14) C(15) C(16) 0.4(4) yes
